data_1008870
loop_
_publ_author_name
'Levy, C'
'Picot, P'

_publ_section_title
;
Nouvelles donnees sur les composes iridium-osmium. Existence de
l'osmium natif
;
_journal_coden_ASTM BUFCAE
_journal_name_full
;
Bulletin de la Societe Francaise de Mineralogie et de Cristallographie
(72,1949-100,1977)
;
_journal_page_first 312
_journal_page_last 317
_journal_volume 84
_journal_year 1961
_chemical_compound_source 'from Ural, Russia'
_chemical_formula_structural Os
_chemical_formula_sum Os
_chemical_name_common Osmium
_chemical_name_mineral Osmium
_chemical_name_systematic Osmium
_space_group_IT_number 194
_symmetry_cell_setting hexagonal
_symmetry_Int_Tables_number 194
_symmetry_space_group_name_Hall '-P 6c 2c'
_symmetry_space_group_name_H-M 'P 63/m m c'
_cell_angle_alpha 90
_cell_angle_beta 90
_cell_angle_gamma 120
_cell_formula_units_Z 2
_cell_length_a 2.724(5)
_cell_length_b 2.724(5)
_cell_length_c 4.295(7)
_cell_volume 27.6
_exptl_crystal_density_meas 22.48
_cod_database_code 1008870

loop_
_symmetry_equiv_pos_as_xyz
x,y,z
-y,x-y,z
y-x,-x,z
-y,-x,z
y-x,y,z
x,x-y,z
-x,-y,-z
y,y-x,-z
x-y,x,-z
y,x,-z
x-y,-y,-z
-x,y-x,-z
-x,-y,1/2+z
y,y-x,1/2+z
x-y,x,1/2+z
y,x,1/2+z
x-y,-y,1/2+z
-x,y-x,1/2+z
x,y,1/2-z
-y,x-y,1/2-z
y-x,-x,1/2-z
-y,-x,1/2-z
y-x,y,1/2-z
x,x-y,1/2-z

loop_
_atom_site_label
_atom_site_type_symbol
_atom_site_symmetry_multiplicity
_atom_site_Wyckoff_symbol
_atom_site_fract_x
_atom_site_fract_y
_atom_site_fract_z
_atom_site_occupancy
_atom_site_attached_hydrogens
_atom_site_calc_flag
Os1 Os0 2 c 0.3333 0.6667 0.25 1. 0 d

loop_
_atom_type_symbol
_atom_type_oxidation_number
Os0 0.000

loop_
_cod_related_entry_id
_cod_related_entry_database
_cod_related_entry_code
1 ChemSpider 22379
